data_4338592
loop_
_publ_author_name
'Kornev, Alexander N.'
'Belina, Natalia V.'
'Sushev, Vyacheslav V.'
'Fukin, Georgy K.'
'Baranov, Evgenii V.'
'Kurskiy, Yuriy A.'
'Poddelskii, Andrei I.'
'Abakumov, Gleb A.'
'L\"onnecke, Peter'
'Hey-Hawkins, Evamarie'

_publ_section_title
;
 The First Structurally Characterized Metal (\k^2^N,P)-Phosphinohydrazides:
 The Key to Understanding the Intramolecular Rearrangement
 R~2~P--NR'--NR'--M \\rightarrow  R'N=PR~2~--NR'--M.
 Metalloderivatives of Diisopropylphosphinohydrazines:
 Synthesis and Properties
;
_journal_coden_ASTM INOCAJ
_journal_issue 12
_journal_name_full 'Inorganic chemistry'
_journal_page_first 5574
_journal_page_last 5583
_journal_paper_doi 10.1021/ic900135b
_journal_volume 48
_journal_year 2009
_chemical_formula_sum 'C40 H56 N4 Ni O P2'
_chemical_formula_weight 729.54
_space_group_IT_number 95
_symmetry_cell_setting tetragonal
_symmetry_space_group_name_Hall 'P 4cw 2c'
_symmetry_space_group_name_H-M 'P 43 2 2'
_atom_sites_solution_hydrogens difmap
_atom_sites_solution_primary direct
_atom_sites_solution_secondary difmap
_audit_creation_method SHELXL-97
_cell_angle_alpha 90.00
_cell_angle_beta 90.00
_cell_angle_gamma 90.00
_cell_formula_units_Z 4
_cell_length_a 9.4724(2)
_cell_length_b 9.4724(2)
_cell_length_c 41.7803(13)
_cell_measurement_reflns_used 690
_cell_measurement_temperature 100(2)
_cell_measurement_theta_max 29
_cell_measurement_theta_min 2
_cell_volume 3748.79(16)
_computing_cell_refinement 'Bruker SMART'
_computing_data_collection 'Bruker SMART'
_computing_data_reduction 'Bruker SHELXTL'
_computing_molecular_graphics 'Bruker SHELXTL'
_computing_publication_material 'Bruker SHELXTL'
_computing_structure_refinement 'SHELXL-97 (Sheldrick, 1997)'
_computing_structure_solution 'SHELXS-97 (Sheldrick, 1990)'
_diffrn_ambient_temperature 100(2)
_diffrn_measured_fraction_theta_full 0.995
_diffrn_measured_fraction_theta_max 0.995
_diffrn_measurement_device_type 'CCD area detector'
_diffrn_measurement_method 'phi and omega scans'
_diffrn_radiation_monochromator graphite
_diffrn_radiation_source 'fine-focus sealed tube'
_diffrn_radiation_type MoK\a
_diffrn_radiation_wavelength 0.71073
_diffrn_reflns_av_R_equivalents 0.0250
_diffrn_reflns_av_sigmaI/netI 0.0197
_diffrn_reflns_limit_h_max 11
_diffrn_reflns_limit_h_min -10
_diffrn_reflns_limit_k_max 11
_diffrn_reflns_limit_k_min -11
_diffrn_reflns_limit_l_max 51
_diffrn_reflns_limit_l_min -37
_diffrn_reflns_number 22642
_diffrn_reflns_theta_full 26.00
_diffrn_reflns_theta_max 26.00
_diffrn_reflns_theta_min 2.15
_exptl_absorpt_coefficient_mu 0.640
_exptl_absorpt_correction_T_max 0.8564
_exptl_absorpt_correction_T_min 0.8024
_exptl_absorpt_correction_type multi-scan
_exptl_absorpt_process_details 'SADABS (Sheldrick, 1998a)'
_exptl_crystal_colour black
_exptl_crystal_density_diffrn 1.293
_exptl_crystal_density_method 'not measured'
_exptl_crystal_description parallelepiped
_exptl_crystal_F_000 1560
_exptl_crystal_size_max 0.36
_exptl_crystal_size_mid 0.30
_exptl_crystal_size_min 0.25
_refine_diff_density_max 0.334
_refine_diff_density_min -0.179
_refine_diff_density_rms 0.049
_refine_ls_abs_structure_details 'Flack H D (1983), Acta Cryst. A39, 876-881'
_refine_ls_abs_structure_Flack 0.008(12)
_refine_ls_extinction_method none
_refine_ls_goodness_of_fit_ref 1.028
_refine_ls_hydrogen_treatment refall
_refine_ls_matrix_type full
_refine_ls_number_parameters 330
_refine_ls_number_reflns 3690
_refine_ls_number_restraints 0
_refine_ls_restrained_S_all 1.028
_refine_ls_R_factor_all 0.0292
_refine_ls_R_factor_gt 0.0279
_refine_ls_shift/su_max 0.001
_refine_ls_shift/su_mean 0.000
_refine_ls_structure_factor_coef Fsqd
_refine_ls_weighting_details 'calc w=1/[\s^2^(Fo^2^)+(0.0345P)^2^+2.1140P] where P=(Fo^2^+2Fc^2^)/3'
_refine_ls_weighting_scheme calc
_refine_ls_wR_factor_gt 0.0663
_refine_ls_wR_factor_ref 0.0671
_reflns_number_gt 3589
_reflns_number_total 3690
_reflns_threshold_expression >2sigma(I)
_cod_data_source_file ic900135b_si_001.cif
_cod_data_source_block 710337
_cod_depositor_comments
;
The following automatic conversions were performed:

'_symmetry_cell_setting' value 'Tetragonal' changed to 'tetragonal'
according to
/usr/data/users/saulius/automatic-downloads/retrospective/ACS/lib/dictionaries/cif_core.dic
dictionary named 'cif_core.dic' version 2.4.2 from 2011-04-26.

Automatic conversion script
Id: cif_fix_values 2281 2013-09-26 08:29:07Z andrius 
;
_cod_original_sg_symbol_H-M P4(3)22
_cod_database_code 4338592

loop_
_symmetry_equiv_pos_as_xyz
'x, y, z'
'-x, -y, z+1/2'
'-y, x, z+3/4'
'y, -x, z+1/4'
'-x, y, -z'
'x, -y, -z+1/2'
'y, x, -z+1/4'
'-y, -x, -z+3/4'

loop_
_atom_site_label
_atom_site_type_symbol
_atom_site_fract_x
_atom_site_fract_y
_atom_site_fract_z
_atom_site_U_iso_or_equiv
_atom_site_adp_type
_atom_site_occupancy
_atom_site_symmetry_multiplicity
_atom_site_calc_flag
_atom_site_refinement_flags
Ni1 Ni 0.5000 -0.43527(4) 0.0000 0.01396(9) Uani 1 2 d S
P1 P 0.38501(5) -0.31074(5) 0.034534(11) 0.01394(11) Uani 1 1 d .
N1 N 0.40107(16) -0.56277(17) 0.02877(3) 0.0159(3) Uani 1 1 d .
N2 N 0.31270(18) -0.46488(16) 0.04715(4) 0.0164(3) Uani 1 1 d .
C1 C 0.4723(2) -0.2284(2) 0.06906(4) 0.0177(4) Uani 1 1 d .
H1 H 0.515(3) -0.149(3) 0.0603(6) 0.024(6) Uiso 1 1 d .
C2 C 0.5838(2) -0.3284(2) 0.08245(5) 0.0243(4) Uani 1 1 d .
H2A H 0.536(3) -0.404(3) 0.0931(6) 0.027(6) Uiso 1 1 d .
H2B H 0.640(3) -0.277(3) 0.0971(6) 0.037(7) Uiso 1 1 d .
H2C H 0.644(3) -0.370(3) 0.0670(6) 0.032(7) Uiso 1 1 d .
C3 C 0.3707(2) -0.1819(3) 0.09562(5) 0.0240(4) Uani 1 1 d .
H3A H 0.420(3) -0.132(3) 0.1112(6) 0.031(7) Uiso 1 1 d .
H3B H 0.329(3) -0.268(3) 0.1058(6) 0.027(6) Uiso 1 1 d .
H3C H 0.295(3) -0.122(3) 0.0878(7) 0.039(7) Uiso 1 1 d .
C4 C 0.2443(2) -0.1890(2) 0.02168(4) 0.0188(4) Uani 1 1 d .
H4 H 0.174(2) -0.192(2) 0.0387(5) 0.012(5) Uiso 1 1 d .
C5 C 0.2981(3) -0.0370(2) 0.01913(6) 0.0284(5) Uani 1 1 d .
H5A H 0.225(3) 0.022(3) 0.0112(5) 0.025(6) Uiso 1 1 d .
H5B H 0.333(3) 0.000(3) 0.0383(6) 0.033(7) Uiso 1 1 d .
H5C H 0.376(3) -0.029(3) 0.0045(6) 0.031(6) Uiso 1 1 d .
C6 C 0.1825(3) -0.2412(3) -0.00986(5) 0.0274(5) Uani 1 1 d .
H6A H 0.148(3) -0.330(3) -0.0086(6) 0.025(6) Uiso 1 1 d .
H6B H 0.106(3) -0.178(3) -0.0156(6) 0.028(6) Uiso 1 1 d .
H6C H 0.250(3) -0.239(3) -0.0274(7) 0.049(8) Uiso 1 1 d .
C7 C 0.4659(2) -0.6624(2) 0.04879(5) 0.0165(4) Uani 1 1 d .
C8 C 0.5759(2) -0.7470(2) 0.03679(4) 0.0171(4) Uani 1 1 d .
H8 H 0.605(2) -0.731(2) 0.0162(5) 0.019(6) Uiso 1 1 d .
C9 C 0.6376(2) -0.8504(2) 0.05552(5) 0.0198(4) Uani 1 1 d .
H9 H 0.712(3) -0.903(2) 0.0471(5) 0.022(6) Uiso 1 1 d .
C10 C 0.5929(2) -0.8748(2) 0.08680(5) 0.0212(4) Uani 1 1 d .
H10 H 0.641(2) -0.939(3) 0.1001(5) 0.021(6) Uiso 1 1 d .
C11 C 0.4832(3) -0.7935(2) 0.09879(5) 0.0249(4) Uani 1 1 d .
H11 H 0.451(2) -0.813(2) 0.1202(5) 0.021(6) Uiso 1 1 d .
C12 C 0.4207(2) -0.6892(2) 0.08031(5) 0.0220(4) Uani 1 1 d .
H12 H 0.351(2) -0.636(2) 0.0877(6) 0.019(6) Uiso 1 1 d .
C13 C 0.1699(2) -0.4994(2) 0.05211(4) 0.0169(4) Uani 1 1 d .
C14 C 0.1110(2) -0.6214(2) 0.03882(5) 0.0240(4) Uani 1 1 d .
H14 H 0.166(3) -0.675(3) 0.0264(6) 0.035(7) Uiso 1 1 d .
C15 C -0.0289(2) -0.6549(2) 0.04492(5) 0.0282(5) Uani 1 1 d .
H15 H -0.065(3) -0.740(3) 0.0361(6) 0.041(7) Uiso 1 1 d .
C16 C -0.1118(2) -0.5708(3) 0.06413(5) 0.0255(4) Uani 1 1 d .
H16 H -0.201(3) -0.596(3) 0.0688(6) 0.033(7) Uiso 1 1 d .
C17 C -0.0534(2) -0.4503(2) 0.07777(5) 0.0204(4) Uani 1 1 d .
H17 H -0.107(3) -0.395(3) 0.0907(6) 0.024(6) Uiso 1 1 d .
C18 C 0.0862(2) -0.4155(2) 0.07210(4) 0.0182(4) Uani 1 1 d .
H18 H 0.123(3) -0.332(3) 0.0825(6) 0.023(6) Uiso 1 1 d .
O1S O -0.1009(3) -0.1009(3) 0.1250 0.0838(12) Uani 1 2 d S
C1S C -0.0404(4) -0.0368(4) 0.09774(8) 0.0669(11) Uani 1 1 d .
H1SA H 0.022(5) -0.107(5) 0.0861(10) 0.101(14) Uiso 1 1 d .
H1SB H -0.127(4) -0.018(4) 0.0831(9) 0.088(12) Uiso 1 1 d .
C2S C 0.0440(5) 0.0885(4) 0.10870(9) 0.0725(12) Uani 1 1 d .
H2SA H 0.131(4) 0.115(4) 0.0976(10) 0.085(13) Uiso 1 1 d .
H2SB H -0.008(5) 0.173(5) 0.1113(11) 0.107(15) Uiso 1 1 d .

loop_
_atom_site_aniso_label
_atom_site_aniso_U_11
_atom_site_aniso_U_22
_atom_site_aniso_U_33
_atom_site_aniso_U_23
_atom_site_aniso_U_13
_atom_site_aniso_U_12
Ni1 0.01576(17) 0.01510(17) 0.01101(15) 0.000 0.00204(13) 0.000
P1 0.0147(2) 0.0154(2) 0.0117(2) 0.00008(18) 0.00115(18) 0.00038(17)
N1 0.0171(8) 0.0162(8) 0.0144(7) -0.0008(6) 0.0039(6) 0.0007(6)
N2 0.0191(8) 0.0151(8) 0.0150(8) -0.0004(6) 0.0040(7) 0.0007(6)
C1 0.0208(10) 0.0197(10) 0.0127(8) -0.0021(7) -0.0009(7) -0.0019(8)
C2 0.0223(11) 0.0310(12) 0.0195(9) -0.0013(9) -0.0039(9) 0.0000(9)
C3 0.0250(11) 0.0289(12) 0.0182(10) -0.0077(9) 0.0000(8) -0.0020(10)
C4 0.0196(10) 0.0207(10) 0.0161(9) 0.0033(8) 0.0024(8) 0.0030(8)
C5 0.0287(12) 0.0204(11) 0.0361(13) 0.0071(9) 0.0032(11) 0.0034(9)
C6 0.0221(11) 0.0399(14) 0.0203(10) 0.0001(9) -0.0038(9) 0.0059(10)
C7 0.0181(10) 0.0160(9) 0.0154(9) -0.0011(7) -0.0007(7) -0.0034(7)
C8 0.0186(10) 0.0193(10) 0.0134(9) -0.0005(7) 0.0029(8) -0.0035(8)
C9 0.0185(10) 0.0183(10) 0.0226(10) -0.0012(8) -0.0005(8) 0.0000(8)
C10 0.0293(12) 0.0170(10) 0.0173(9) 0.0016(8) -0.0028(8) -0.0006(8)
C11 0.0358(12) 0.0255(11) 0.0133(9) 0.0019(8) 0.0035(9) 0.0016(9)
C12 0.0281(11) 0.0220(10) 0.0160(9) -0.0014(8) 0.0050(8) 0.0055(9)
C13 0.0183(9) 0.0191(9) 0.0133(8) 0.0019(8) -0.0003(7) -0.0003(8)
C14 0.0258(11) 0.0251(11) 0.0210(10) -0.0043(9) 0.0040(9) -0.0042(9)
C15 0.0290(12) 0.0280(12) 0.0276(11) -0.0056(9) 0.0003(9) -0.0108(9)
C16 0.0166(10) 0.0335(12) 0.0266(11) 0.0033(10) 0.0016(8) -0.0057(9)
C17 0.0190(10) 0.0286(11) 0.0136(9) 0.0027(8) 0.0013(8) 0.0022(9)
C18 0.0217(10) 0.0202(10) 0.0127(8) 0.0023(7) 0.0002(7) -0.0010(8)
O1S 0.0920(19) 0.0920(19) 0.067(2) 0.0163(15) -0.0163(15) -0.004(2)
C1S 0.058(2) 0.092(3) 0.0506(19) -0.0101(18) -0.0089(16) 0.0391(19)
C2S 0.098(3) 0.060(2) 0.060(2) 0.0047(17) 0.031(2) 0.029(2)

loop_
_atom_type_symbol
_atom_type_description
_atom_type_scat_dispersion_real
_atom_type_scat_dispersion_imag
_atom_type_scat_source
C C 0.0033 0.0016 'International Tables Vol C Tables 4.2.6.8 and 6.1.1.4'
H H 0.0000 0.0000 'International Tables Vol C Tables 4.2.6.8 and 6.1.1.4'
N N 0.0061 0.0033 'International Tables Vol C Tables 4.2.6.8 and 6.1.1.4'
P P 0.1023 0.0942 'International Tables Vol C Tables 4.2.6.8 and 6.1.1.4'
Ni Ni 0.3393 1.1124 'International Tables Vol C Tables 4.2.6.8 and 6.1.1.4'
O O 0.0106 0.0060 'International Tables Vol C Tables 4.2.6.8 and 6.1.1.4'

loop_
_geom_angle_atom_site_label_1
_geom_angle_atom_site_label_2
_geom_angle_atom_site_label_3
_geom_angle
_geom_angle_site_symmetry_1
_geom_angle_site_symmetry_3
N1 Ni1 N1 103.22(9) 5_655 .
N1 Ni1 P1 71.52(5) 5_655 5_655
N1 Ni1 P1 174.69(5) . 5_655
N1 Ni1 P1 174.68(5) 5_655 .
N1 Ni1 P1 71.52(5) . .
P1 Ni1 P1 113.75(3) 5_655 .
N2 P1 C1 107.63(9) . .
N2 P1 C4 109.70(9) . .
C1 P1 C4 106.79(9) . .
N2 P1 Ni1 86.63(6) . .
C1 P1 Ni1 122.00(7) . .
C4 P1 Ni1 120.82(6) . .
C7 N1 N2 111.30(14) . .
C7 N1 Ni1 125.14(12) . .
N2 N1 Ni1 101.90(11) . .
C13 N2 N1 118.63(15) . .
C13 N2 P1 129.32(14) . .
N1 N2 P1 98.68(11) . .
C2 C1 C3 110.35(17) . .
C2 C1 P1 109.67(14) . .
C3 C1 P1 114.09(14) . .
C2 C1 H1 110.3(16) . .
C3 C1 H1 108.9(15) . .
P1 C1 H1 103.3(15) . .
C1 C2 H2A 108.1(16) . .
C1 C2 H2B 108.0(18) . .
H2A C2 H2B 110(2) . .
C1 C2 H2C 115.2(15) . .
H2A C2 H2C 107(2) . .
H2B C2 H2C 108(2) . .
C1 C3 H3A 110.0(16) . .
C1 C3 H3B 108.8(13) . .
H3A C3 H3B 108(2) . .
C1 C3 H3C 112.9(16) . .
H3A C3 H3C 108(2) . .
H3B C3 H3C 109(2) . .
C6 C4 C5 111.88(19) . .
C6 C4 P1 109.06(14) . .
C5 C4 P1 111.57(15) . .
C6 C4 H4 111.0(12) . .
C5 C4 H4 107.7(12) . .
P1 C4 H4 105.4(12) . .
C4 C5 H5A 109.8(14) . .
C4 C5 H5B 114.5(17) . .
H5A C5 H5B 109(2) . .
C4 C5 H5C 111.8(15) . .
H5A C5 H5C 106.9(19) . .
H5B C5 H5C 104(2) . .
C4 C6 H6A 113.1(15) . .
C4 C6 H6B 107.7(14) . .
H6A C6 H6B 108(2) . .
C4 C6 H6C 113.1(17) . .
H6A C6 H6C 108(2) . .
H6B C6 H6C 107(2) . .
N1 C7 C8 119.68(17) . .
N1 C7 C12 123.08(17) . .
C8 C7 C12 117.12(18) . .
C9 C8 C7 120.98(18) . .
C9 C8 H8 121.6(14) . .
C7 C8 H8 117.5(14) . .
C8 C9 C10 121.30(19) . .
C8 C9 H9 119.0(14) . .
C10 C9 H9 119.7(14) . .
C11 C10 C9 118.35(19) . .
C11 C10 H10 120.4(14) . .
C9 C10 H10 121.0(14) . .
C12 C11 C10 120.94(18) . .
C12 C11 H11 121.5(14) . .
C10 C11 H11 117.6(14) . .
C11 C12 C7 121.30(19) . .
C11 C12 H12 122.0(15) . .
C7 C12 H12 116.7(15) . .
C14 C13 C18 118.68(18) . .
C14 C13 N2 121.15(18) . .
C18 C13 N2 120.07(18) . .
C15 C14 C13 119.9(2) . .
C15 C14 H14 122.3(18) . .
C13 C14 H14 117.9(18) . .
C16 C15 C14 121.3(2) . .
C16 C15 H15 120.6(17) . .
C14 C15 H15 118.1(17) . .
C15 C16 C17 119.1(2) . .
C15 C16 H16 120.6(17) . .
C17 C16 H16 120.2(17) . .
C18 C17 C16 120.4(2) . .
C18 C17 H17 120.0(16) . .
C16 C17 H17 119.6(16) . .
C17 C18 C13 120.57(19) . .
C17 C18 H18 117.6(15) . .
C13 C18 H18 121.8(15) . .
C1S O1S C1S 107.5(4) . 7
O1S C1S C2S 108.1(3) . .
O1S C1S H1SA 110(2) . .
C2S C1S H1SA 111(3) . .
O1S C1S H1SB 103(2) . .
C2S C1S H1SB 118(2) . .
H1SA C1S H1SB 107(3) . .
C2S C2S C1S 101.9(2) 7 .
C2S C2S H2SA 105(2) 7 .
C1S C2S H2SA 121(2) . .
C2S C2S H2SB 106(3) 7 .
C1S C2S H2SB 115(3) . .
H2SA C2S H2SB 106(4) . .

loop_
_geom_bond_atom_site_label_1
_geom_bond_atom_site_label_2
_geom_bond_distance
_geom_bond_site_symmetry_2
Ni1 N1 1.9446(15) 5_655
Ni1 N1 1.9447(15) .
Ni1 P1 2.1585(5) 5_655
Ni1 P1 2.1586(5) .
P1 N2 1.6968(16) .
P1 C1 1.8362(19) .
P1 C4 1.8430(19) .
N1 C7 1.403(2) .
N1 N2 1.466(2) .
N2 C13 1.407(3) .
C1 C2 1.525(3) .
C1 C3 1.534(3) .
C1 H1 0.92(2) .
C2 H2A 0.95(2) .
C2 H2B 0.95(3) .
C2 H2C 0.95(3) .
C3 H3A 0.93(3) .
C3 H3B 1.00(3) .
C3 H3C 0.97(3) .
C4 C6 1.524(3) .
C4 C5 1.531(3) .
C4 H4 0.97(2) .
C5 H5A 0.95(3) .
C5 H5B 0.93(3) .
C5 H5C 0.96(3) .
C6 H6A 0.90(3) .
C6 H6B 0.97(2) .
C6 H6C 0.97(3) .
C7 C8 1.407(3) .
C7 C12 1.408(3) .
C8 C9 1.383(3) .
C8 H8 0.92(2) .
C9 C10 1.393(3) .
C9 H9 0.93(2) .
C10 C11 1.387(3) .
C10 H10 0.94(2) .
C11 C12 1.387(3) .
C11 H11 0.96(2) .
C12 H12 0.89(2) .
C13 C14 1.398(3) .
C13 C18 1.399(3) .
C14 C15 1.386(3) .
C14 H14 0.89(3) .
C15 C16 1.377(3) .
C15 H15 0.95(3) .
C16 C17 1.390(3) .
C16 H16 0.90(3) .
C17 C18 1.383(3) .
C17 H17 0.91(3) .
C18 H18 0.97(3) .
O1S C1S 1.413(5) .
O1S C1S 1.413(5) 7
C1S C2S 1.502(6) .
C1S H1SA 1.02(4) .
C1S H1SB 1.04(4) .
C2S C2S 1.487(8) 7
C2S H2SA 0.98(4) .
C2S H2SB 0.95(5) .

loop_
_geom_torsion_atom_site_label_1
_geom_torsion_atom_site_label_2
_geom_torsion_atom_site_label_3
_geom_torsion_atom_site_label_4
_geom_torsion
_geom_torsion_site_symmetry_1
_geom_torsion_site_symmetry_4
N1 Ni1 P1 N2 -15.4(5) 5_655 .
N1 Ni1 P1 N2 -7.04(7) . .
P1 Ni1 P1 N2 172.23(6) 5_655 .
N1 Ni1 P1 C1 93.4(5) 5_655 .
N1 Ni1 P1 C1 101.68(9) . .
P1 Ni1 P1 C1 -79.05(8) 5_655 .
N1 Ni1 P1 C4 -126.3(5) 5_655 .
N1 Ni1 P1 C4 -118.01(10) . .
P1 Ni1 P1 C4 61.26(8) 5_655 .
N1 Ni1 N1 C7 60.49(14) 5_655 .
P1 Ni1 N1 C7 68.5(6) 5_655 .
P1 Ni1 N1 C7 -118.72(15) . .
N1 Ni1 N1 N2 -172.47(13) 5_655 .
P1 Ni1 N1 N2 -164.5(5) 5_655 .
P1 Ni1 N1 N2 8.32(9) . .
C7 N1 N2 C13 -90.20(19) . .
Ni1 N1 N2 C13 134.28(14) . .
C7 N1 N2 P1 125.35(13) . .
Ni1 N1 N2 P1 -10.17(11) . .
C1 P1 N2 C13 107.68(17) . .
C4 P1 N2 C13 -8.15(19) . .
Ni1 P1 N2 C13 -129.76(16) . .
C1 P1 N2 N1 -113.60(11) . .
C4 P1 N2 N1 130.57(11) . .
Ni1 P1 N2 N1 8.97(9) . .
N2 P1 C1 C2 58.38(16) . .
C4 P1 C1 C2 176.11(14) . .
Ni1 P1 C1 C2 -38.84(17) . .
N2 P1 C1 C3 -65.97(17) . .
C4 P1 C1 C3 51.76(18) . .
Ni1 P1 C1 C3 -163.20(13) . .
N2 P1 C4 C6 -71.96(17) . .
C1 P1 C4 C6 171.67(15) . .
Ni1 P1 C4 C6 26.13(18) . .
N2 P1 C4 C5 163.95(14) . .
C1 P1 C4 C5 47.58(17) . .
Ni1 P1 C4 C5 -97.96(15) . .
N2 N1 C7 C8 -167.29(16) . .
Ni1 N1 C7 C8 -44.3(2) . .
N2 N1 C7 C12 16.7(2) . .
Ni1 N1 C7 C12 139.70(17) . .
N1 C7 C8 C9 -177.14(18) . .
C12 C7 C8 C9 -0.9(3) . .
C7 C8 C9 C10 0.2(3) . .
C8 C9 C10 C11 0.7(3) . .
C9 C10 C11 C12 -0.9(3) . .
C10 C11 C12 C7 0.2(3) . .
N1 C7 C12 C11 176.79(19) . .
C8 C7 C12 C11 0.7(3) . .
N1 N2 C13 C14 -2.5(3) . .
P1 N2 C13 C14 129.52(19) . .
N1 N2 C13 C18 173.78(16) . .
P1 N2 C13 C18 -54.2(2) . .
C18 C13 C14 C15 1.7(3) . .
N2 C13 C14 C15 178.01(19) . .
C13 C14 C15 C16 -0.5(3) . .
C14 C15 C16 C17 -0.4(3) . .
C15 C16 C17 C18 0.0(3) . .
C16 C17 C18 C13 1.2(3) . .
C14 C13 C18 C17 -2.0(3) . .
N2 C13 C18 C17 -178.40(17) . .
C1S O1S C1S C2S -11.45(19) 7 .
O1S C1S C2S C2S 29.5(4) . 7
